data_7013252
loop_
_publ_author_name
'Athanassios K. Boudalis'
'Fran\,coise Dahan'
'Azzedine Bousseksou'
'Jean-Pierre Tuchagues'
'Spyros P. Perlepes'

_publ_section_title
;
 Use of the di-2-pyridyl ketone/3,5-di-tert-butylcatechol
 &#x201C;blend&#x201D; in iron(III) chemistry: a cationic tetranuclear
 cluster and an anionic trinuclear complex
;
_journal_issue 17
_journal_name_full 'Dalton Trans.'
_journal_page_first 3411
_journal_page_last 3418
_journal_paper_doi 10.1039/b305873e
_journal_year 2003
_chemical_formula_sum 'C104 H126 Cl2 Fe4 N8 O24'
_chemical_formula_weight 2166.43
_chemical_name_systematic
;
?
;
_space_group_IT_number 2
_symmetry_cell_setting triclinic
_symmetry_space_group_name_Hall '-P 1'
_symmetry_space_group_name_H-M 'P -1'
_atom_sites_solution_hydrogens geom
_atom_sites_solution_primary direct
_atom_sites_solution_secondary difmap
_audit_creation_method SHELXL-97
_cell_angle_alpha 99.013(12)
_cell_angle_beta 101.928(11)
_cell_angle_gamma 108.254(12)
_cell_formula_units_Z 1
_cell_length_a 11.2904(11)
_cell_length_b 15.3440(17)
_cell_length_c 17.2747(16)
_cell_measurement_temperature 180(2)
_cell_volume 2700.6(6)
_computing_cell_refinement 'STOE-IPDS software (Stoe, 2.93, 1997)'
_computing_data_collection 'STOE-IPDS software (Stoe, 2.93, 1997)'
_computing_data_reduction 'XRED (Stoe, 1.08, 1996)'
_computing_molecular_graphics 'ZORTEP (Zsolnai, 1996)'
_computing_structure_refinement 'SHELXL-97 (Sheldrick, 1997)'
_computing_structure_solution 'SHELXS-97 (Sheldrick, 1990)'
_diffrn_ambient_temperature 180(2)
_diffrn_measured_fraction_theta_full 0.921
_diffrn_measured_fraction_theta_max 0.921
_diffrn_measurement_device_type STOE-IPDS
_diffrn_measurement_method 'Imaging Plate Detector System'
_diffrn_radiation_monochromator graphite
_diffrn_radiation_source 'fine-focus sealed tube'
_diffrn_radiation_type MoK\a
_diffrn_radiation_wavelength 0.71073
_diffrn_reflns_av_R_equivalents 0.0381
_diffrn_reflns_av_sigmaI/netI 0.0411
_diffrn_reflns_limit_h_max 13
_diffrn_reflns_limit_h_min -13
_diffrn_reflns_limit_k_max 18
_diffrn_reflns_limit_k_min -18
_diffrn_reflns_limit_l_max 20
_diffrn_reflns_limit_l_min -20
_diffrn_reflns_number 26615
_diffrn_reflns_theta_full 26.06
_diffrn_reflns_theta_max 26.06
_diffrn_reflns_theta_min 2.03
_exptl_absorpt_coefficient_mu 0.649
_exptl_absorpt_correction_T_max 0.8319
_exptl_absorpt_correction_T_min 0.6806
_exptl_absorpt_correction_type numerical
_exptl_absorpt_process_details 'X-SHAPE (Stoe & Cie, 1996)'
_exptl_crystal_colour Black
_exptl_crystal_density_diffrn 1.332
_exptl_crystal_density_method 'not measured'
_exptl_crystal_description Block
_exptl_crystal_F_000 1136
_exptl_crystal_size_max 0.25
_exptl_crystal_size_mid 0.25
_exptl_crystal_size_min 0.15
_refine_diff_density_max 0.595
_refine_diff_density_min -0.290
_refine_diff_density_rms 0.052
_refine_ls_extinction_method none
_refine_ls_goodness_of_fit_ref 0.878
_refine_ls_hydrogen_treatment mixed
_refine_ls_matrix_type full
_refine_ls_number_parameters 640
_refine_ls_number_reflns 9838
_refine_ls_number_restraints 0
_refine_ls_restrained_S_all 0.878
_refine_ls_R_factor_all 0.0437
_refine_ls_R_factor_gt 0.0351
_refine_ls_shift/su_max 0.002
_refine_ls_shift/su_mean 0.000
_refine_ls_structure_factor_coef Fsqd
_refine_ls_weighting_details 'w=1/[\s^2^(Fo^2^)+(0.0496P)^2^+0.0000P] where P=(Fo^2^+2Fc^2^)/3'
_refine_ls_weighting_scheme calc
_refine_ls_wR_factor_gt 0.0666
_refine_ls_wR_factor_ref 0.0691
_reflns_number_gt 7159
_reflns_number_total 9838
_reflns_threshold_expression >2sigma(I)
_cod_data_source_file b305873e.txt
_cod_data_source_block (1)
_cod_depositor_comments
;
The following automatic conversions were performed:
'_symmetry_cell_setting' value 'Triclinic' changed to 'triclinic'
according to '/home/saulius/struct/CIF-dictionaries/cif_core.dic'
dictionary named 'cif_core.dic' version 2.4.1 from
2010-06-29.

'_exptl_absorpt_correction_type' value 'Numerical' changed to
'numerical' according to
'/home/saulius/struct/CIF-dictionaries/cif_core.dic' dictionary named
'cif_core.dic' version 2.4.1 from 2010-06-29.

Automatic conversion script
Id: cif_fix_enum 1527 2010-12-29 10:47:43Z saulius 

The following automatic conversions were performed:

'_refine_ls_weighting_scheme' value 'calc
w=1/[\s^2^(Fo^2^)+(0.0496P)^2^+0.0000P] where P=(Fo^2^+2Fc^2^)/3' was
changed to 'calc'. New tag '_refine_ls_weighting_details' was
created. The value of the new tag was set to
'w=1/[\s^2^(Fo^2^)+(0.0496P)^2^+0.0000P] where P=(Fo^2^+2Fc^2^)/3'.

Automatic conversion script
Id: cif_fix_values 3143 2015-03-26 13:38:13Z robertas 
;
_cod_original_cell_volume 2700.6(5)
_cod_original_sg_symbol_H-M P-1
_cod_database_code 7013252

loop_
_symmetry_equiv_pos_as_xyz
'x, y, z'
'-x, -y, -z'

loop_
_atom_site_label
_atom_site_type_symbol
_atom_site_fract_x
_atom_site_fract_y
_atom_site_fract_z
_atom_site_U_iso_or_equiv
_atom_site_adp_type
_atom_site_occupancy
_atom_site_calc_flag
_atom_site_refinement_flags
_atom_site_disorder_assembly
_atom_site_disorder_group
Fe1 Fe 0.47552(2) 0.525567(18) 0.410168(17) 0.01581(7) Uani 1 d . . .
Fe2 Fe 0.53358(3) 0.49534(2) 0.236289(18) 0.01996(8) Uani 1 d . . .
O1 O 0.38217(12) 0.45852(9) 0.28816(8) 0.0202(3) Uani 1 d . . .
O2 O 0.62444(12) 0.52957(9) 0.35975(8) 0.0192(3) Uani 1 d . . .
O3 O 0.51632(12) 0.65639(9) 0.41357(8) 0.0206(3) Uani 1 d . . .
O4 O 0.53070(12) 0.58126(8) 0.53531(8) 0.0181(3) Uani 1 d . . .
O5 O 0.69353(13) 0.58404(10) 0.23595(9) 0.0258(3) Uani 1 d . . .
O6 O 0.45507(14) 0.43086(10) 0.12184(9) 0.0283(3) Uani 1 d . . .
O7 O 0.18576(14) 0.39818(11) 0.18741(9) 0.0324(4) Uani 1 d . . .
O8 O 0.53830(16) 0.38131(11) 0.01689(10) 0.0371(4) Uani 1 d . . .
N1 N 0.27731(15) 0.51692(11) 0.39504(11) 0.0224(4) Uani 1 d . . .
N2 N 0.60091(16) 0.37820(12) 0.22460(11) 0.0252(4) Uani 1 d . . .
N3 N 0.43283(16) 0.58948(12) 0.21061(11) 0.0245(4) Uani 1 d . . .
N4 N 0.25997(19) 0.28258(15) 0.05339(13) 0.0432(5) Uani 1 d . . .
H4A H 0.2644 0.3366 0.0823 0.048 Uiso 1 calc R . .
C1 C 0.27229(19) 0.47524(15) 0.25266(13) 0.0256(5) Uani 1 d . . .
C2 C 0.20505(18) 0.49589(14) 0.31858(13) 0.0241(4) Uani 1 d . . .
C3 C 0.0800(2) 0.49736(17) 0.30111(16) 0.0334(5) Uani 1 d . . .
H3 H 0.0274 0.4782 0.2465 0.037 Uiso 1 calc R . .
C4 C 0.0334(2) 0.52685(17) 0.36386(17) 0.0369(6) Uani 1 d . . .
H4 H -0.0507 0.5304 0.3529 0.041 Uiso 1 calc R . .
C5 C 0.1099(2) 0.55113(16) 0.44259(16) 0.0330(5) Uani 1 d . . .
H5 H 0.0798 0.5722 0.4868 0.036 Uiso 1 calc R . .
C6 C 0.2314(2) 0.54436(15) 0.45632(14) 0.0277(5) Uani 1 d . . .
H6 H 0.2837 0.5596 0.5107 0.030 Uiso 1 calc R . .
C7 C 0.56206(17) 0.67703(13) 0.55497(13) 0.0196(4) Uani 1 d . . .
C8 C 0.59723(18) 0.73200(13) 0.63322(13) 0.0217(4) Uani 1 d . . .
H8 H 0.5989 0.7036 0.6783 0.024 Uiso 1 calc R . .
C9 C 0.63038(19) 0.82979(14) 0.64555(13) 0.0249(4) Uani 1 d . . .
C10 C 0.62752(19) 0.86803(14) 0.57700(14) 0.0254(4) Uani 1 d . . .
H10 H 0.6520 0.9347 0.5856 0.028 Uiso 1 calc R . .
C11 C 0.59133(18) 0.81529(13) 0.49727(13) 0.0223(4) Uani 1 d . . .
C12 C 0.55578(17) 0.71651(13) 0.48649(12) 0.0202(4) Uani 1 d . . .
C13 C 0.6762(2) 0.89534(14) 0.73059(14) 0.0311(5) Uani 1 d . . .
C14 C 0.8246(2) 0.9385(2) 0.75604(18) 0.0526(7) Uani 1 d . . .
H14A H 0.8546 0.9806 0.8106 0.058 Uiso 1 calc R . .
H14B H 0.8540 0.9746 0.7172 0.058 Uiso 1 calc R . .
H14C H 0.8602 0.8879 0.7566 0.058 Uiso 1 calc R . .
C15 C 0.6340(3) 0.84416(17) 0.79470(16) 0.0472(7) Uani 1 d . . .
H15A H 0.6658 0.8891 0.8479 0.052 Uiso 1 calc R . .
H15B H 0.6699 0.7939 0.7973 0.052 Uiso 1 calc R . .
H15C H 0.5391 0.8166 0.7801 0.052 Uiso 1 calc R . .
C16 C 0.6225(3) 0.97507(19) 0.73175(17) 0.0512(7) Uani 1 d . . .
H16A H 0.6532 1.0160 0.7868 0.056 Uiso 1 calc R . .
H16B H 0.5276 0.9483 0.7156 0.056 Uiso 1 calc R . .
H16C H 0.6523 1.0121 0.6936 0.056 Uiso 1 calc R . .
C17 C 0.5852(2) 0.85966(14) 0.42384(14) 0.0262(5) Uani 1 d . . .
C18 C 0.6679(2) 0.83171(16) 0.37159(15) 0.0329(5) Uani 1 d . . .
H18A H 0.6383 0.7627 0.3544 0.036 Uiso 1 calc R . .
H18B H 0.7589 0.8565 0.4036 0.036 Uiso 1 calc R . .
H18C H 0.6594 0.8580 0.3235 0.036 Uiso 1 calc R . .
C19 C 0.6365(2) 0.96774(15) 0.44963(15) 0.0355(5) Uani 1 d . . .
H19A H 0.5858 0.9883 0.4834 0.039 Uiso 1 calc R . .
H19B H 0.6288 0.9933 0.4011 0.039 Uiso 1 calc R . .
H19C H 0.7277 0.9908 0.4809 0.039 Uiso 1 calc R . .
C20 C 0.4436(2) 0.82515(16) 0.37301(15) 0.0333(5) Uani 1 d . . .
H20A H 0.4094 0.7560 0.3563 0.037 Uiso 1 calc R . .
H20B H 0.4387 0.8510 0.3245 0.037 Uiso 1 calc R . .
H20C H 0.3921 0.8464 0.4057 0.037 Uiso 1 calc R . .
C21 C 0.3097(2) 0.55897(16) 0.21307(14) 0.0285(5) Uani 1 d . . .
C22 C 0.2251(3) 0.6008(2) 0.18033(19) 0.0536(8) Uani 1 d . . .
H22 H 0.1368 0.5776 0.1808 0.059 Uiso 1 calc R . .
C23 C 0.2705(3) 0.6766(2) 0.14701(19) 0.0551(8) Uani 1 d . . .
H23 H 0.2137 0.7063 0.1248 0.061 Uiso 1 calc R . .
C24 C 0.3972(3) 0.70845(18) 0.14612(16) 0.0412(6) Uani 1 d . . .
H24 H 0.4306 0.7610 0.1241 0.045 Uiso 1 calc R . .
C25 C 0.4755(2) 0.66241(15) 0.17796(14) 0.0316(5) Uani 1 d . . .
H25 H 0.5635 0.6835 0.1766 0.035 Uiso 1 calc R . .
C26 C 0.4904(2) 0.36172(15) 0.08504(14) 0.0301(5) Uani 1 d . . .
C27 C 0.5880(2) 0.33924(15) 0.14714(14) 0.0298(5) Uani 1 d . . .
C28 C 0.6602(3) 0.28613(19) 0.12537(17) 0.0448(6) Uani 1 d . . .
H28 H 0.6523 0.2617 0.0697 0.049 Uiso 1 calc R . .
C29 C 0.7444(3) 0.26965(19) 0.18707(18) 0.0491(7) Uani 1 d . . .
H29 H 0.7946 0.2328 0.1742 0.054 Uiso 1 calc R . .
C30 C 0.7548(2) 0.30670(19) 0.26633(18) 0.0449(6) Uani 1 d . . .
H30 H 0.8110 0.2949 0.3091 0.049 Uiso 1 calc R . .
C31 C 0.6826(2) 0.36158(16) 0.28388(15) 0.0325(5) Uani 1 d . . .
H31 H 0.6911 0.3881 0.3392 0.036 Uiso 1 calc R . .
C32 C 0.3699(2) 0.27292(17) 0.04412(14) 0.0360(5) Uani 1 d . . .
C33 C 0.3636(3) 0.18854(18) -0.00001(16) 0.0490(7) Uani 1 d . . .
H33 H 0.4403 0.1802 -0.0084 0.054 Uiso 1 calc R . .
C34 C 0.2466(3) 0.1163(2) -0.03200(18) 0.0599(8) Uani 1 d . . .
H34 H 0.2426 0.0572 -0.0614 0.066 Uiso 1 calc R . .
C35 C 0.1352(3) 0.1283(2) -0.0221(2) 0.0657(9) Uani 1 d . . .
H35 H 0.0539 0.0781 -0.0446 0.072 Uiso 1 calc R . .
C36 C 0.1421(3) 0.2137(2) 0.02070(19) 0.0598(8) Uani 1 d . . .
H36 H 0.0658 0.2243 0.0272 0.066 Uiso 1 calc R . .
C37 C 0.73877(17) 0.60481(13) 0.37743(13) 0.0195(4) Uani 1 d . . .
C38 C 0.77589(18) 0.63211(14) 0.30955(13) 0.0218(4) Uani 1 d . . .
C39 C 0.89323(18) 0.70769(15) 0.32122(14) 0.0258(5) Uani 1 d . . .
C40 C 0.96209(19) 0.75367(15) 0.40134(14) 0.0282(5) Uani 1 d . . .
H40 H 1.0410 0.8050 0.4105 0.031 Uiso 1 calc R . .
C41 C 0.92412(19) 0.73022(15) 0.46944(14) 0.0268(5) Uani 1 d . . .
C42 C 0.81019(18) 0.65289(14) 0.45626(13) 0.0223(4) Uani 1 d . . .
H42 H 0.7821 0.6336 0.5011 0.024 Uiso 1 calc R . .
C43 C 0.9415(2) 0.74312(17) 0.25105(16) 0.0353(5) Uani 1 d . . .
C44 C 0.8701(4) 0.8041(3) 0.2218(3) 0.0985(16) Uani 1 d . . .
H44A H 0.8826 0.8560 0.2673 0.108 Uiso 1 calc R . .
H44B H 0.7775 0.7663 0.2000 0.108 Uiso 1 calc R . .
H44C H 0.9034 0.8300 0.1790 0.108 Uiso 1 calc R . .
C45 C 0.9215(3) 0.6633(3) 0.1813(2) 0.0804(12) Uani 1 d . . .
H45A H 0.9539 0.6889 0.1381 0.088 Uiso 1 calc R . .
H45B H 0.8288 0.6254 0.1600 0.088 Uiso 1 calc R . .
H45C H 0.9686 0.6234 0.2003 0.088 Uiso 1 calc R . .
C46 C 1.0867(3) 0.7994(3) 0.2774(2) 0.0725(11) Uani 1 d . . .
H46A H 1.1063 0.8530 0.3232 0.080 Uiso 1 calc R . .
H46B H 1.1133 0.8228 0.2317 0.080 Uiso 1 calc R . .
H46C H 1.1338 0.7587 0.2942 0.080 Uiso 1 calc R . .
C47 C 1.00394(19) 0.79254(15) 0.55422(14) 0.0298(5) Uani 1 d . . .
C48 C 0.9561(2) 0.75106(18) 0.62177(15) 0.0392(6) Uani 1 d . . .
H48A H 1.0097 0.7926 0.6749 0.043 Uiso 1 calc R . .
H48B H 0.9624 0.6884 0.6182 0.043 Uiso 1 calc R . .
H48C H 0.8656 0.7456 0.6155 0.043 Uiso 1 calc R . .
C49 C 0.9924(2) 0.89070(17) 0.56132(17) 0.0446(6) Uani 1 d . . .
H49A H 1.0437 0.9311 0.6153 0.049 Uiso 1 calc R . .
H49B H 0.9013 0.8842 0.5537 0.049 Uiso 1 calc R . .
H49C H 1.0250 0.9193 0.5194 0.049 Uiso 1 calc R . .
C50 C 1.1472(2) 0.80405(17) 0.56728(16) 0.0381(6) Uani 1 d . . .
H50A H 1.1971 0.8440 0.6217 0.042 Uiso 1 calc R . .
H50B H 1.1806 0.8337 0.5260 0.042 Uiso 1 calc R . .
H50C H 1.1555 0.7419 0.5625 0.042 Uiso 1 calc R . .
C51 C 0.1303(2) 0.31278(17) 0.21269(17) 0.0424(6) Uani 1 d . . .
H51A H 0.0720 0.2629 0.1650 0.047 Uiso 1 calc R . .
H51B H 0.0813 0.3245 0.2513 0.047 Uiso 1 calc R . .
H51C H 0.1997 0.2929 0.2389 0.047 Uiso 1 calc R . .
C52 C 0.6469(2) 0.46746(18) 0.03703(16) 0.0435(6) Uani 1 d . . .
H52A H 0.6760 0.4769 -0.0117 0.048 Uiso 1 calc R . .
H52B H 0.7175 0.4643 0.0790 0.048 Uiso 1 calc R . .
H52C H 0.6217 0.5203 0.0576 0.048 Uiso 1 calc R . .
Cl1 Cl 0.20753(8) 0.85981(6) 0.00922(5) 0.0645(2) Uani 1 d . . .
O9 O 0.3389(3) 0.8721(2) 0.0310(2) 0.1069(11) Uani 1 d . . .
O10 O 0.1410(3) 0.7605(2) -0.0148(2) 0.1013(9) Uani 1 d . . .
O11 O 0.1574(4) 0.8805(2) -0.0668(2) 0.1196(11) Uani 1 d . . .
O12 O 0.1730(3) 0.9095(3) 0.0655(2) 0.1433(15) Uani 1 d . . .

loop_
_atom_site_aniso_label
_atom_site_aniso_U_11
_atom_site_aniso_U_22
_atom_site_aniso_U_33
_atom_site_aniso_U_23
_atom_site_aniso_U_13
_atom_site_aniso_U_12
Fe1 0.01734(13) 0.01275(13) 0.01770(16) 0.00494(10) 0.00527(10) 0.00493(10)
Fe2 0.02153(15) 0.01987(15) 0.01973(17) 0.00532(11) 0.00690(11) 0.00795(12)
O1 0.0191(7) 0.0217(7) 0.0209(8) 0.0067(6) 0.0042(5) 0.0087(6)
O2 0.0187(6) 0.0160(7) 0.0222(8) 0.0049(5) 0.0057(5) 0.0050(5)
O3 0.0253(7) 0.0151(7) 0.0211(8) 0.0044(5) 0.0059(5) 0.0072(5)
O4 0.0234(7) 0.0105(6) 0.0203(8) 0.0050(5) 0.0058(5) 0.0055(5)
O5 0.0244(7) 0.0291(8) 0.0251(9) 0.0092(6) 0.0091(6) 0.0085(6)
O6 0.0348(8) 0.0280(8) 0.0224(9) 0.0035(6) 0.0057(6) 0.0144(6)
O7 0.0255(8) 0.0404(9) 0.0242(9) 0.0074(7) 0.0002(6) 0.0068(7)
O8 0.0520(10) 0.0355(9) 0.0246(10) 0.0069(7) 0.0163(7) 0.0132(8)
N1 0.0222(8) 0.0194(9) 0.0280(10) 0.0072(7) 0.0095(7) 0.0080(7)
N2 0.0261(9) 0.0251(9) 0.0254(11) 0.0063(7) 0.0069(7) 0.0105(7)
N3 0.0288(9) 0.0214(9) 0.0257(10) 0.0074(7) 0.0085(7) 0.0105(7)
N4 0.0405(12) 0.0409(12) 0.0346(13) -0.0004(9) 0.0021(9) 0.0060(10)
C1 0.0209(10) 0.0322(12) 0.0248(12) 0.0097(9) 0.0030(8) 0.0119(9)
C2 0.0202(10) 0.0235(11) 0.0305(13) 0.0113(9) 0.0069(8) 0.0080(8)
C3 0.0236(11) 0.0404(13) 0.0413(15) 0.0187(11) 0.0094(9) 0.0134(10)
C4 0.0226(11) 0.0409(14) 0.0579(18) 0.0230(12) 0.0172(11) 0.0165(10)
C5 0.0317(12) 0.0289(12) 0.0449(16) 0.0099(10) 0.0224(10) 0.0112(9)
C6 0.0290(11) 0.0246(11) 0.0313(13) 0.0064(9) 0.0152(9) 0.0077(9)
C7 0.0194(9) 0.0128(9) 0.0276(12) 0.0059(8) 0.0070(8) 0.0060(7)
C8 0.0227(10) 0.0181(10) 0.0232(12) 0.0060(8) 0.0045(8) 0.0066(8)
C9 0.0231(10) 0.0169(10) 0.0302(13) 0.0027(8) 0.0036(8) 0.0049(8)
C10 0.0302(11) 0.0133(10) 0.0322(13) 0.0049(8) 0.0083(9) 0.0074(8)
C11 0.0244(10) 0.0155(10) 0.0282(12) 0.0085(8) 0.0082(8) 0.0067(8)
C12 0.0176(9) 0.0152(10) 0.0256(12) 0.0019(8) 0.0055(8) 0.0048(7)
C13 0.0383(12) 0.0170(10) 0.0299(13) 0.0017(9) 0.0048(9) 0.0038(9)
C14 0.0424(15) 0.0503(17) 0.0416(17) -0.0085(12) -0.0017(12) 0.0029(12)
C15 0.0761(19) 0.0248(13) 0.0299(15) 0.0006(10) 0.0111(13) 0.0085(12)
C16 0.085(2) 0.0395(15) 0.0329(16) -0.0011(11) 0.0106(14) 0.0361(15)
C17 0.0321(11) 0.0200(10) 0.0297(13) 0.0105(9) 0.0094(9) 0.0106(9)
C18 0.0407(13) 0.0285(12) 0.0386(15) 0.0183(10) 0.0180(10) 0.0151(10)
C19 0.0495(14) 0.0202(11) 0.0407(15) 0.0151(10) 0.0158(11) 0.0116(10)
C20 0.0359(12) 0.0316(12) 0.0353(14) 0.0134(10) 0.0051(10) 0.0166(10)
C21 0.0323(11) 0.0357(12) 0.0265(13) 0.0149(9) 0.0120(9) 0.0182(10)
C22 0.0458(15) 0.082(2) 0.068(2) 0.0539(18) 0.0307(14) 0.0417(15)
C23 0.0717(19) 0.078(2) 0.061(2) 0.0525(17) 0.0391(15) 0.0570(17)
C24 0.0651(17) 0.0397(14) 0.0402(16) 0.0236(11) 0.0286(13) 0.0313(13)
C25 0.0421(13) 0.0278(12) 0.0320(14) 0.0134(10) 0.0154(10) 0.0157(10)
C26 0.0414(13) 0.0297(12) 0.0237(13) 0.0048(9) 0.0131(9) 0.0168(10)
C27 0.0387(12) 0.0266(12) 0.0277(13) 0.0063(9) 0.0135(9) 0.0136(10)
C28 0.0580(16) 0.0476(16) 0.0408(17) 0.0068(12) 0.0212(12) 0.0321(13)
C29 0.0551(16) 0.0485(16) 0.058(2) 0.0083(13) 0.0195(13) 0.0369(14)
C30 0.0442(14) 0.0484(16) 0.0488(18) 0.0137(12) 0.0064(12) 0.0284(13)
C31 0.0349(12) 0.0337(13) 0.0309(14) 0.0089(10) 0.0062(10) 0.0162(10)
C32 0.0498(14) 0.0328(13) 0.0219(13) 0.0070(9) 0.0069(10) 0.0116(11)
C33 0.0728(19) 0.0368(15) 0.0314(16) 0.0043(11) 0.0141(13) 0.0133(13)
C34 0.091(2) 0.0365(16) 0.0326(17) 0.0005(12) 0.0090(15) 0.0053(15)
C35 0.068(2) 0.0501(19) 0.043(2) -0.0008(14) -0.0008(15) -0.0112(15)
C36 0.0493(16) 0.062(2) 0.0432(19) 0.0002(14) 0.0020(13) -0.0012(14)
C37 0.0163(9) 0.0156(9) 0.0308(12) 0.0096(8) 0.0093(8) 0.0074(7)
C38 0.0224(10) 0.0222(10) 0.0265(12) 0.0100(8) 0.0093(8) 0.0120(8)
C39 0.0197(10) 0.0283(11) 0.0360(13) 0.0169(9) 0.0103(9) 0.0114(8)
C40 0.0171(10) 0.0237(11) 0.0416(14) 0.0131(9) 0.0085(9) 0.0012(8)
C41 0.0225(10) 0.0255(11) 0.0327(13) 0.0113(9) 0.0056(9) 0.0082(8)
C42 0.0197(9) 0.0228(10) 0.0249(12) 0.0095(8) 0.0064(8) 0.0063(8)
C43 0.0278(11) 0.0397(14) 0.0446(16) 0.0216(11) 0.0195(10) 0.0084(10)
C44 0.105(3) 0.146(4) 0.121(4) 0.104(3) 0.076(3) 0.083(3)
C45 0.077(2) 0.074(2) 0.073(3) -0.0004(19) 0.056(2) -0.0092(18)
C46 0.0499(17) 0.088(3) 0.052(2) 0.0192(18) 0.0240(14) -0.0195(16)
C47 0.0226(10) 0.0240(11) 0.0348(14) 0.0062(9) 0.0005(9) 0.0026(9)
C48 0.0321(12) 0.0406(14) 0.0304(14) 0.0055(10) 0.0006(10) -0.0001(10)
C49 0.0433(14) 0.0320(14) 0.0498(17) 0.0047(11) 0.0015(12) 0.0114(11)
C50 0.0234(11) 0.0337(13) 0.0477(16) 0.0123(11) -0.0008(10) 0.0029(9)
C51 0.0363(13) 0.0369(14) 0.0431(16) 0.0069(11) 0.0026(11) 0.0047(11)
C52 0.0515(15) 0.0464(15) 0.0322(15) 0.0099(11) 0.0184(11) 0.0122(12)
Cl1 0.0627(5) 0.0655(5) 0.0606(5) -0.0045(4) 0.0064(4) 0.0329(4)
O9 0.0685(17) 0.096(2) 0.119(3) -0.0296(18) 0.0065(16) 0.0179(15)
O10 0.117(2) 0.0783(19) 0.118(3) 0.0293(17) 0.0364(19) 0.0405(17)
O11 0.155(3) 0.076(2) 0.114(3) 0.0329(18) 0.014(2) 0.033(2)
O12 0.115(3) 0.176(4) 0.095(3) -0.057(2) 0.0007(19) 0.053(2)

loop_
_atom_type_symbol
_atom_type_description
_atom_type_scat_dispersion_real
_atom_type_scat_dispersion_imag
_atom_type_scat_source
C C 0.0033 0.0016 'International Tables Vol C Tables 4.2.6.8 and 6.1.1.4'
H H 0.0000 0.0000 'International Tables Vol C Tables 4.2.6.8 and 6.1.1.4'
N N 0.0061 0.0033 'International Tables Vol C Tables 4.2.6.8 and 6.1.1.4'
O O 0.0106 0.0060 'International Tables Vol C Tables 4.2.6.8 and 6.1.1.4'
Cl Cl 0.1484 0.1585 'International Tables Vol C Tables 4.2.6.8 and 6.1.1.4'
Fe Fe 0.3463 0.8444 'International Tables Vol C Tables 4.2.6.8 and 6.1.1.4'

loop_
_geom_angle_atom_site_label_1
_geom_angle_atom_site_label_2
_geom_angle_atom_site_label_3
_geom_angle
_geom_angle_site_symmetry_1
_geom_angle_site_symmetry_3
_geom_angle_publ_flag
O3 Fe1 O4 151.69(6) . 2_666 ?
O3 Fe1 O2 88.28(6) . . ?
O4 Fe1 O2 100.55(5) 2_666 . ?
O3 Fe1 O4 79.61(5) . . ?
O4 Fe1 O4 72.27(6) 2_666 . ?
O2 Fe1 O4 114.98(5) . . ?
O3 Fe1 O1 104.29(6) . . ?
O4 Fe1 O1 103.91(5) 2_666 . ?
O2 Fe1 O1 76.57(5) . . ?
O4 Fe1 O1 168.15(5) . . ?
O3 Fe1 N1 86.52(6) . . ?
O4 Fe1 N1 98.50(6) 2_666 . ?
O2 Fe1 N1 148.79(6) . . ?
O4 Fe1 N1 94.27(6) . . ?
O1 Fe1 N1 74.99(6) . . ?
O5 Fe2 O6 103.20(7) . . ?
O5 Fe2 O1 149.13(6) . . ?
O6 Fe2 O1 103.79(6) . . ?
O5 Fe2 O2 81.61(6) . . ?
O6 Fe2 O2 164.37(6) . . ?
O1 Fe2 O2 76.39(5) . . ?
O5 Fe2 N3 92.23(6) . . ?
O6 Fe2 N3 85.36(6) . . ?
O1 Fe2 N3 75.36(6) . . ?
O2 Fe2 N3 109.50(6) . . ?
O5 Fe2 N2 93.68(6) . . ?
O6 Fe2 N2 77.26(6) . . ?
O1 Fe2 N2 106.63(6) . . ?
O2 Fe2 N2 87.66(6) . . ?
N3 Fe2 N2 162.51(7) . . ?
C1 O1 Fe2 116.43(12) . . ?
C1 O1 Fe1 117.55(12) . . ?
Fe2 O1 Fe1 101.24(6) . . ?
C37 O2 Fe1 125.49(11) . . ?
C37 O2 Fe2 109.61(11) . . ?
Fe1 O2 Fe2 102.36(6) . . ?
C12 O3 Fe1 117.89(12) . . ?
C7 O4 Fe1 139.82(12) . 2_666 ?
C7 O4 Fe1 112.43(11) . . ?
Fe1 O4 Fe1 107.73(6) 2_666 . ?
C38 O5 Fe2 116.03(12) . . ?
C26 O6 Fe2 122.00(13) . . ?
C1 O7 C51 113.78(18) . . ?
C52 O8 C26 113.06(17) . . ?
C2 N1 C6 119.55(18) . . ?
C2 N1 Fe1 115.99(13) . . ?
C6 N1 Fe1 123.71(14) . . ?
C27 N2 C31 118.76(19) . . ?
C27 N2 Fe2 112.50(13) . . ?
C31 N2 Fe2 125.70(15) . . ?
C25 N3 C21 119.52(18) . . ?
C25 N3 Fe2 124.43(15) . . ?
C21 N3 Fe2 114.59(13) . . ?
C32 N4 C36 123.5(3) . . ?
C32 N4 H4A 118.2 . . ?
C36 N4 H4A 118.2 . . ?
O1 C1 O7 111.99(16) . . ?
O1 C1 C21 109.83(16) . . ?
O7 C1 C21 104.61(17) . . ?
O1 C1 C2 108.89(16) . . ?
O7 C1 C2 110.88(16) . . ?
C21 C1 C2 110.60(17) . . ?
N1 C2 C3 121.3(2) . . ?
N1 C2 C1 115.29(16) . . ?
C3 C2 C1 123.38(19) . . ?
C4 C3 C2 119.2(2) . . ?
C4 C3 H3 120.4 . . ?
C2 C3 H3 120.4 . . ?
C3 C4 C5 119.2(2) . . ?
C3 C4 H4 120.4 . . ?
C5 C4 H4 120.4 . . ?
C4 C5 C6 118.9(2) . . ?
C4 C5 H5 120.6 . . ?
C6 C5 H5 120.6 . . ?
N1 C6 C5 121.8(2) . . ?
N1 C6 H6 119.1 . . ?
C5 C6 H6 119.1 . . ?
O4 C7 C8 124.90(17) . . ?
O4 C7 C12 113.23(17) . . ?
C8 C7 C12 121.87(17) . . ?
C7 C8 C9 119.45(18) . . ?
C7 C8 H8 120.3 . . ?
C9 C8 H8 120.3 . . ?
C8 C9 C10 117.86(19) . . ?
C8 C9 C13 122.26(19) . . ?
C10 C9 C13 119.79(18) . . ?
C11 C10 C9 124.56(18) . . ?
C11 C10 H10 117.7 . . ?
C9 C10 H10 117.7 . . ?
C10 C11 C12 116.35(18) . . ?
C10 C11 C17 122.87(17) . . ?
C12 C11 C17 120.75(18) . . ?
O3 C12 C7 116.78(16) . . ?
O3 C12 C11 123.36(18) . . ?
C7 C12 C11 119.86(18) . . ?
C16 C13 C15 107.1(2) . . ?
C16 C13 C9 111.04(19) . . ?
C15 C13 C9 112.73(18) . . ?
C16 C13 C14 108.8(2) . . ?
C15 C13 C14 108.0(2) . . ?
C9 C13 C14 109.08(19) . . ?
C13 C14 H14A 109.5 . . ?
C13 C14 H14B 109.5 . . ?
H14A C14 H14B 109.5 . . ?
C13 C14 H14C 109.5 . . ?
H14A C14 H14C 109.5 . . ?
H14B C14 H14C 109.5 . . ?
C13 C15 H15A 109.5 . . ?
C13 C15 H15B 109.5 . . ?
H15A C15 H15B 109.5 . . ?
C13 C15 H15C 109.5 . . ?
H15A C15 H15C 109.5 . . ?
H15B C15 H15C 109.5 . . ?
C13 C16 H16A 109.5 . . ?
C13 C16 H16B 109.5 . . ?
H16A C16 H16B 109.5 . . ?
C13 C16 H16C 109.5 . . ?
H16A C16 H16C 109.5 . . ?
H16B C16 H16C 109.5 . . ?
C11 C17 C19 111.97(18) . . ?
C11 C17 C18 110.54(17) . . ?
C19 C17 C18 107.19(18) . . ?
C11 C17 C20 108.65(17) . . ?
C19 C17 C20 108.66(17) . . ?
C18 C17 C20 109.80(19) . . ?
C17 C18 H18A 109.5 . . ?
C17 C18 H18B 109.5 . . ?
H18A C18 H18B 109.5 . . ?
C17 C18 H18C 109.5 . . ?
H18A C18 H18C 109.5 . . ?
H18B C18 H18C 109.5 . . ?
C17 C19 H19A 109.5 . . ?
C17 C19 H19B 109.5 . . ?
H19A C19 H19B 109.5 . . ?
C17 C19 H19C 109.5 . . ?
H19A C19 H19C 109.5 . . ?
H19B C19 H19C 109.5 . . ?
C17 C20 H20A 109.5 . . ?
C17 C20 H20B 109.5 . . ?
H20A C20 H20B 109.5 . . ?
C17 C20 H20C 109.5 . . ?
H20A C20 H20C 109.5 . . ?
H20B C20 H20C 109.5 . . ?
N3 C21 C22 120.7(2) . . ?
N3 C21 C1 114.71(17) . . ?
C22 C21 C1 124.6(2) . . ?
C23 C22 C21 119.3(2) . . ?
C23 C22 H22 120.3 . . ?
C21 C22 H22 120.3 . . ?
C24 C23 C22 119.6(2) . . ?
C24 C23 H23 120.2 . . ?
C22 C23 H23 120.2 . . ?
C23 C24 C25 118.2(2) . . ?
C23 C24 H24 120.9 . . ?
C25 C24 H24 120.9 . . ?
N3 C25 C24 122.6(2) . . ?
N3 C25 H25 118.7 . . ?
C24 C25 H25 118.7 . . ?
O6 C26 O8 114.00(18) . . ?
O6 C26 C32 109.60(18) . . ?
O8 C26 C32 101.17(18) . . ?
O6 C26 C27 110.60(18) . . ?
O8 C26 C27 110.89(18) . . ?
C32 C26 C27 110.19(18) . . ?
N2 C27 C28 122.6(2) . . ?
N2 C27 C26 114.04(18) . . ?
C28 C27 C26 123.4(2) . . ?
C27 C28 C29 118.1(3) . . ?
C27 C28 H28 121.0 . . ?
C29 C28 H28 121.0 . . ?
C30 C29 C28 119.5(2) . . ?
C30 C29 H29 120.2 . . ?
C28 C29 H29 120.2 . . ?
C29 C30 C31 119.5(2) . . ?
C29 C30 H30 120.3 . . ?
C31 C30 H30 120.3 . . ?
N2 C31 C30 121.5(2) . . ?
N2 C31 H31 119.2 . . ?
C30 C31 H31 119.2 . . ?
N4 C32 C33 118.4(2) . . ?
N4 C32 C26 113.7(2) . . ?
C33 C32 C26 127.9(2) . . ?
C34 C33 C32 119.8(3) . . ?
C34 C33 H33 120.1 . . ?
C32 C33 H33 120.1 . . ?
C33 C34 C35 120.6(3) . . ?
C33 C34 H34 119.7 . . ?
C35 C34 H34 119.7 . . ?
C34 C35 C36 119.2(3) . . ?
C34 C35 H35 120.4 . . ?
C36 C35 H35 120.4 . . ?
N4 C36 C35 118.4(3) . . ?
N4 C36 H36 120.8 . . ?
C35 C36 H36 120.8 . . ?
O2 C37 C42 122.63(17) . . ?
O2 C37 C38 115.29(17) . . ?
C42 C37 C38 122.03(18) . . ?
O5 C38 C37 116.49(17) . . ?
O5 C38 C39 123.83(18) . . ?
C37 C38 C39 119.67(19) . . ?
C40 C39 C38 116.27(19) . . ?
C40 C39 C43 120.11(19) . . ?
C38 C39 C43 123.5(2) . . ?
C39 C40 C41 124.87(19) . . ?
C39 C40 H40 117.6 . . ?
C41 C40 H40 117.6 . . ?
C40 C41 C42 117.7(2) . . ?
C40 C41 C47 119.14(18) . . ?
C42 C41 C47 123.10(19) . . ?
C37 C42 C41 119.36(19) . . ?
C37 C42 H42 120.3 . . ?
C41 C42 H42 120.3 . . ?
C44 C43 C45 109.3(3) . . ?
C44 C43 C46 109.4(3) . . ?
C45 C43 C46 105.4(2) . . ?
C44 C43 C39 108.7(2) . . ?
C45 C43 C39 112.1(2) . . ?
C46 C43 C39 111.8(2) . . ?
C43 C44 H44A 109.5 . . ?
C43 C44 H44B 109.5 . . ?
H44A C44 H44B 109.5 . . ?
C43 C44 H44C 109.5 . . ?
H44A C44 H44C 109.5 . . ?
H44B C44 H44C 109.5 . . ?
C43 C45 H45A 109.5 . . ?
C43 C45 H45B 109.5 . . ?
H45A C45 H45B 109.5 . . ?
C43 C45 H45C 109.5 . . ?
H45A C45 H45C 109.5 . . ?
H45B C45 H45C 109.5 . . ?
C43 C46 H46A 109.5 . . ?
C43 C46 H46B 109.5 . . ?
H46A C46 H46B 109.5 . . ?
C43 C46 H46C 109.5 . . ?
H46A C46 H46C 109.5 . . ?
H46B C46 H46C 109.5 . . ?
C48 C47 C41 111.88(17) . . ?
C48 C47 C50 108.51(19) . . ?
C41 C47 C50 110.32(19) . . ?
C48 C47 C49 108.2(2) . . ?
C41 C47 C49 109.03(18) . . ?
C50 C47 C49 108.86(18) . . ?
C47 C48 H48A 109.5 . . ?
C47 C48 H48B 109.5 . . ?
H48A C48 H48B 109.5 . . ?
C47 C48 H48C 109.5 . . ?
H48A C48 H48C 109.5 . . ?
H48B C48 H48C 109.5 . . ?
C47 C49 H49A 109.5 . . ?
C47 C49 H49B 109.5 . . ?
H49A C49 H49B 109.5 . . ?
C47 C49 H49C 109.5 . . ?
H49A C49 H49C 109.5 . . ?
H49B C49 H49C 109.5 . . ?
C47 C50 H50A 109.5 . . ?
C47 C50 H50B 109.5 . . ?
H50A C50 H50B 109.5 . . ?
C47 C50 H50C 109.5 . . ?
H50A C50 H50C 109.5 . . ?
H50B C50 H50C 109.5 . . ?
O7 C51 H51A 109.5 . . ?
O7 C51 H51B 109.5 . . ?
H51A C51 H51B 109.5 . . ?
O7 C51 H51C 109.5 . . ?
H51A C51 H51C 109.5 . . ?
H51B C51 H51C 109.5 . . ?
O8 C52 H52A 109.5 . . ?
O8 C52 H52B 109.5 . . ?
H52A C52 H52B 109.5 . . ?
O8 C52 H52C 109.5 . . ?
H52A C52 H52C 109.5 . . ?
H52B C52 H52C 109.5 . . ?
O12 Cl1 O9 113.38(19) . . ?
O12 Cl1 O10 117.7(2) . . ?
O9 Cl1 O10 105.13(18) . . ?
O12 Cl1 O11 105.7(2) . . ?
O9 Cl1 O11 117.2(2) . . ?
O10 Cl1 O11 97.12(18) . . ?

loop_
_geom_bond_atom_site_label_1
_geom_bond_atom_site_label_2
_geom_bond_distance
_geom_bond_site_symmetry_2
_geom_bond_publ_flag
Fe1 O3 1.9020(13) . ?
Fe1 O4 2.0045(13) 2_666 ?
Fe1 O2 2.0363(13) . ?
Fe1 O4 2.0791(14) . ?
Fe1 O1 2.0820(14) . ?
Fe1 N1 2.1576(16) . ?
Fe2 O5 1.8923(14) . ?
Fe2 O6 1.9460(15) . ?
Fe2 O1 2.0570(14) . ?
Fe2 O2 2.0698(14) . ?
Fe2 N3 2.1444(17) . ?
Fe2 N2 2.1576(17) . ?
O1 C1 1.384(2) . ?
O2 C37 1.373(2) . ?
O3 C12 1.335(2) . ?
O4 C7 1.367(2) . ?
O4 Fe1 2.0045(13) 2_666 ?
O5 C38 1.346(2) . ?
O6 C26 1.359(3) . ?
O7 C1 1.424(3) . ?
O7 C51 1.442(3) . ?
O8 C52 1.427(3) . ?
O8 C26 1.429(3) . ?
N1 C2 1.331(3) . ?
N1 C6 1.338(3) . ?
N2 C27 1.335(3) . ?
N2 C31 1.343(3) . ?
N3 C25 1.332(3) . ?
N3 C21 1.333(3) . ?
N4 C32 1.334(3) . ?
N4 C36 1.352(3) . ?
N4 H4A 0.8800 . ?
C1 C21 1.533(3) . ?
C1 C2 1.539(3) . ?
C2 C3 1.389(3) . ?
C3 C4 1.374(3) . ?
C3 H3 0.9500 . ?
C4 C5 1.374(4) . ?
C4 H4 0.9500 . ?
C5 C6 1.382(3) . ?
C5 H5 0.9500 . ?
C6 H6 0.9500 . ?
C7 C8 1.381(3) . ?
C7 C12 1.410(3) . ?
C8 C9 1.397(3) . ?
C8 H8 0.9500 . ?
C9 C10 1.400(3) . ?
C9 C13 1.528(3) . ?
C10 C11 1.389(3) . ?
C10 H10 0.9500 . ?
C11 C12 1.412(3) . ?
C11 C17 1.530(3) . ?
C13 C16 1.525(3) . ?
C13 C15 1.525(3) . ?
C13 C14 1.533(3) . ?
C14 H14A 0.9800 . ?
C14 H14B 0.9800 . ?
C14 H14C 0.9800 . ?
C15 H15A 0.9800 . ?
C15 H15B 0.9800 . ?
C15 H15C 0.9800 . ?
C16 H16A 0.9800 . ?
C16 H16B 0.9800 . ?
C16 H16C 0.9800 . ?
C17 C19 1.531(3) . ?
C17 C18 1.533(3) . ?
C17 C20 1.534(3) . ?
C18 H18A 0.9800 . ?
C18 H18B 0.9800 . ?
C18 H18C 0.9800 . ?
C19 H19A 0.9800 . ?
C19 H19B 0.9800 . ?
C19 H19C 0.9800 . ?
C20 H20A 0.9800 . ?
C20 H20B 0.9800 . ?
C20 H20C 0.9800 . ?
C21 C22 1.385(3) . ?
C22 C23 1.379(4) . ?
C22 H22 0.9500 . ?
C23 C24 1.364(4) . ?
C23 H23 0.9500 . ?
C24 C25 1.377(3) . ?
C24 H24 0.9500 . ?
C25 H25 0.9500 . ?
C26 C32 1.531(3) . ?
C26 C27 1.533(3) . ?
C27 C28 1.385(3) . ?
C28 C29 1.386(4) . ?
C28 H28 0.9500 . ?
C29 C30 1.364(4) . ?
C29 H29 0.9500 . ?
C30 C31 1.384(3) . ?
C30 H30 0.9500 . ?
C31 H31 0.9500 . ?
C32 C33 1.369(4) . ?
C33 C34 1.367(4) . ?
C33 H33 0.9500 . ?
C34 C35 1.368(5) . ?
C34 H34 0.9500 . ?
C35 C36 1.371(5) . ?
C35 H35 0.9500 . ?
C36 H36 0.9500 . ?
C37 C42 1.381(3) . ?
C37 C38 1.405(3) . ?
C38 C39 1.412(3) . ?
C39 C40 1.387(3) . ?
C39 C43 1.535(3) . ?
C40 C41 1.393(3) . ?
C40 H40 0.9500 . ?
C41 C42 1.397(3) . ?
C41 C47 1.532(3) . ?
C42 H42 0.9500 . ?
C43 C44 1.494(4) . ?
C43 C45 1.502(4) . ?
C43 C46 1.523(3) . ?
C44 H44A 0.9800 . ?
C44 H44B 0.9800 . ?
C44 H44C 0.9800 . ?
C45 H45A 0.9800 . ?
C45 H45B 0.9800 . ?
C45 H45C 0.9800 . ?
C46 H46A 0.9800 . ?
C46 H46B 0.9800 . ?
C46 H46C 0.9800 . ?
C47 C48 1.529(3) . ?
C47 C50 1.535(3) . ?
C47 C49 1.540(3) . ?
C48 H48A 0.9800 . ?
C48 H48B 0.9800 . ?
C48 H48C 0.9800 . ?
C49 H49A 0.9800 . ?
C49 H49B 0.9800 . ?
C49 H49C 0.9800 . ?
C50 H50A 0.9800 . ?
C50 H50B 0.9800 . ?
C50 H50C 0.9800 . ?
C51 H51A 0.9800 . ?
C51 H51B 0.9800 . ?
C51 H51C 0.9800 . ?
C52 H52A 0.9800 . ?
C52 H52B 0.9800 . ?
C52 H52C 0.9800 . ?
Cl1 O12 1.337(3) . ?
Cl1 O9 1.396(3) . ?
Cl1 O10 1.419(3) . ?
Cl1 O11 1.442(3) . ?

loop_
_geom_hbond_atom_site_label_D
_geom_hbond_atom_site_label_H
_geom_hbond_atom_site_label_A
_geom_hbond_distance_DH
_geom_hbond_distance_HA
_geom_hbond_distance_DA
_geom_hbond_angle_DHA
_geom_hbond_site_symmetry_A
N4 H4A O6 0.88 2.08 2.523(3) 110.3 .
N4 H4A O7 0.88 2.37 3.107(3) 141.1 .
